data_1507972
loop_
_publ_author_name
'Spokoyny, Alexander M.'
'Machan, Charles W.'
'Clingerman, Daniel J.'
'Rosen, Mari S.'
'Wiester, Michael J.'
'Kennedy, Robert D.'
'Stern, Charlotte L.'
'Sarjeant, Amy A.'
'Mirkin, Chad A.'

_publ_section_title
;
 A coordination chemistry dichotomy for icosahedral carborane-based
 ligands.
;
_journal_issue 8
_journal_name_full 'Nature chemistry'
_journal_page_first 590
_journal_page_last 596
_journal_paper_doi 10.1038/nchem.1088
_journal_volume 3
_journal_year 2011
_chemical_formula_moiety 'C16 H25 B10 Cl2 P Pt S'
_chemical_formula_sum 'C16 H25 B10 Cl2 P Pt S'
_chemical_formula_weight 654.48
_chemical_name_systematic
; 
 ? 
;
_space_group_IT_number 14
_symmetry_cell_setting monoclinic
_symmetry_space_group_name_Hall '-P 2yn'
_symmetry_space_group_name_H-M 'P 1 21/n 1'
_atom_sites_solution_hydrogens geom
_atom_sites_solution_primary direct
_atom_sites_solution_secondary difmap
_audit_creation_method SHELXL-97
_cell_angle_alpha 90.00
_cell_angle_beta 110.0310(10)
_cell_angle_gamma 90.00
_cell_formula_units_Z 4
_cell_length_a 12.3211(2)
_cell_length_b 13.5986(2)
_cell_length_c 14.9381(3)
_cell_measurement_reflns_used 9974
_cell_measurement_temperature 100(2)
_cell_measurement_theta_max 30.54
_cell_measurement_theta_min 2.31
_cell_volume 2351.47(7)
_computing_cell_refinement 'Bruker SAINT'
_computing_data_collection 'Bruker APEX2'
_computing_data_reduction 'Bruker SAINT'
_computing_molecular_graphics 'Bruker SHELXTL'
_computing_publication_material 'Bruker SHELXTL'
_computing_structure_refinement 'SHELXL-97 (Sheldrick, 2008)'
_computing_structure_solution 'SHELXS-97 (Sheldrick, 2008)'
_diffrn_ambient_temperature 100(2)
_diffrn_measured_fraction_theta_full 0.996
_diffrn_measured_fraction_theta_max 0.996
_diffrn_measurement_device_type 'Bruker APEX-II CCD'
_diffrn_measurement_method '\f and \w scans'
_diffrn_radiation_monochromator graphite
_diffrn_radiation_source 'fine-focus sealed tube'
_diffrn_radiation_type MoK\a
_diffrn_radiation_wavelength 0.71073
_diffrn_reflns_av_R_equivalents 0.0375
_diffrn_reflns_av_sigmaI/netI 0.0285
_diffrn_reflns_limit_h_max 17
_diffrn_reflns_limit_h_min -17
_diffrn_reflns_limit_k_max 19
_diffrn_reflns_limit_k_min -19
_diffrn_reflns_limit_l_max 21
_diffrn_reflns_limit_l_min -21
_diffrn_reflns_number 48439
_diffrn_reflns_theta_full 30.55
_diffrn_reflns_theta_max 30.55
_diffrn_reflns_theta_min 1.86
_diffrn_standards_number 0
_exptl_absorpt_coefficient_mu 6.356
_exptl_absorpt_correction_T_max 0.9028
_exptl_absorpt_correction_T_min 0.2587
_exptl_absorpt_correction_type numerical
_exptl_absorpt_process_details face-indexed
_exptl_crystal_colour colourless
_exptl_crystal_density_diffrn 1.849
_exptl_crystal_density_method 'not measured'
_exptl_crystal_description plate
_exptl_crystal_F_000 1256
_exptl_crystal_size_max 0.40
_exptl_crystal_size_mid 0.27
_exptl_crystal_size_min 0.02
_refine_diff_density_max 1.370
_refine_diff_density_min -1.248
_refine_diff_density_rms 0.134
_refine_ls_extinction_method none
_refine_ls_goodness_of_fit_ref 1.036
_refine_ls_hydrogen_treatment constr
_refine_ls_matrix_type full
_refine_ls_number_parameters 280
_refine_ls_number_reflns 7180
_refine_ls_number_restraints 0
_refine_ls_restrained_S_all 1.036
_refine_ls_R_factor_all 0.0326
_refine_ls_R_factor_gt 0.0227
_refine_ls_shift/su_max 0.002
_refine_ls_shift/su_mean 0.000
_refine_ls_structure_factor_coef Fsqd
_refine_ls_weighting_details 'calc w=1/[\s^2^(Fo^2^)+(0.0184P)^2^+4.0269P] where P=(Fo^2^+2Fc^2^)/3'
_refine_ls_weighting_scheme calc
_refine_ls_wR_factor_gt 0.0470
_refine_ls_wR_factor_ref 0.0509
_reflns_number_gt 6156
_reflns_number_total 7180
_reflns_threshold_expression >2sigma(I)
_cod_data_source_file nchem.1088-s5.cif
_cod_data_source_block n0679
_cod_depositor_comments
;
The following automatic conversions were performed:

'_symmetry_cell_setting' value 'Monoclinic' changed to 'monoclinic'
according to /home/saulius/struct/CIF-dictionaries/cif_core.dic
dictionary named 'cif_core.dic' version 2.4.1 from 2010-06-29.

Automatic conversion script
Id: cif_fix_values 1891 2012-01-12 08:04:46Z andrius 
;
_cod_original_sg_symbol_H-M P2(1)/n
_cod_database_code 1507972

loop_
_symmetry_equiv_pos_as_xyz
'x, y, z'
'-x+1/2, y+1/2, -z+1/2'
'-x, -y, -z'
'x-1/2, -y-1/2, z-1/2'

loop_
_atom_site_label
_atom_site_type_symbol
_atom_site_fract_x
_atom_site_fract_y
_atom_site_fract_z
_atom_site_U_iso_or_equiv
_atom_site_adp_type
_atom_site_occupancy
_atom_site_symmetry_multiplicity
_atom_site_calc_flag
_atom_site_refinement_flags
Pt1 Pt 0.379256(8) 0.786606(7) 0.230368(6) 0.01370(3) Uani 1 1 d .
S1 S 0.57073(5) 0.82394(5) 0.28534(4) 0.01546(12) Uani 1 1 d .
Cl1 Cl 0.38173(6) 0.77334(5) 0.07302(5) 0.02512(14) Uani 1 1 d .
Cl2 Cl 0.18582(5) 0.74036(5) 0.17896(5) 0.02117(13) Uani 1 1 d .
P1 P 0.37938(5) 0.79633(5) 0.37808(4) 0.01347(12) Uani 1 1 d .
C1 C 0.5591(2) 1.1548(2) 0.2410(2) 0.0215(5) Uani 1 1 d .
H1B H 0.5093 1.2186 0.2545 0.026 Uiso 1 1 calc R
C7 C 0.6546(2) 1.0712(2) 0.12905(19) 0.0189(5) Uani 1 1 d .
H7B H 0.6740 1.0746 0.0612 0.023 Uiso 1 1 calc R
C8 C 0.6106(2) 0.8249(2) 0.41551(18) 0.0188(5) Uani 1 1 d .
H8C H 0.6329 0.7576 0.4403 0.023 Uiso 1 1 calc R
H8D H 0.6785 0.8682 0.4432 0.023 Uiso 1 1 calc R
C9 C 0.5127(2) 0.8606(2) 0.44694(17) 0.0172(5) Uani 1 1 d .
H9A H 0.5024 0.9324 0.4365 0.021 Uiso 1 1 calc R
H9B H 0.5312 0.8474 0.5157 0.021 Uiso 1 1 calc R
C10 C 0.2620(2) 0.8667(2) 0.39276(17) 0.0164(5) Uani 1 1 d .
C11 C 0.2509(2) 0.9659(2) 0.3666(2) 0.0236(6) Uani 1 1 d .
H11 H 0.3065 0.9960 0.3443 0.028 Uiso 1 1 calc R
C12 C 0.1588(3) 1.0203(2) 0.3732(2) 0.0281(6) Uani 1 1 d .
H12 H 0.1519 1.0879 0.3561 0.034 Uiso 1 1 calc R
C13 C 0.0765(2) 0.9765(2) 0.4048(2) 0.0252(6) Uani 1 1 d .
H13 H 0.0128 1.0138 0.4082 0.030 Uiso 1 1 calc R
C14 C 0.0877(2) 0.8786(2) 0.4312(2) 0.0242(6) Uani 1 1 d .
H14 H 0.0322 0.8488 0.4538 0.029 Uiso 1 1 calc R
C15 C 0.1802(2) 0.8234(2) 0.4249(2) 0.0209(5) Uani 1 1 d .
H15 H 0.1872 0.7560 0.4427 0.025 Uiso 1 1 calc R
C16 C 0.3802(2) 0.6792(2) 0.43608(18) 0.0166(5) Uani 1 1 d .
C17 C 0.3421(2) 0.5950(2) 0.3825(2) 0.0216(5) Uani 1 1 d .
H17 H 0.3191 0.5979 0.3150 0.026 Uiso 1 1 calc R
C18 C 0.3372(2) 0.5052(2) 0.4275(2) 0.0261(6) Uani 1 1 d .
H18 H 0.3094 0.4478 0.3905 0.031 Uiso 1 1 calc R
C19 C 0.3730(2) 0.5010(2) 0.5252(2) 0.0261(6) Uani 1 1 d .
H19 H 0.3700 0.4404 0.5558 0.031 Uiso 1 1 calc R
C20 C 0.4132(2) 0.5845(2) 0.5794(2) 0.0252(6) Uani 1 1 d .
H20 H 0.4390 0.5807 0.6469 0.030 Uiso 1 1 calc R
C21 C 0.4159(2) 0.6739(2) 0.53541(19) 0.0200(5) Uani 1 1 d .
H21 H 0.4421 0.7314 0.5727 0.024 Uiso 1 1 calc R
B2 B 0.5259(3) 1.1166(2) 0.1270(2) 0.0196(6) Uani 1 1 d .
H2B H 0.4587 1.1504 0.0636 0.023 Uiso 1 1 calc R
B3 B 0.6585(3) 1.1782(2) 0.1882(2) 0.0202(6) Uani 1 1 d .
H3B H 0.6784 1.2525 0.1653 0.024 Uiso 1 1 calc R
B4 B 0.7027(3) 1.1450(3) 0.3091(2) 0.0248(7) Uani 1 1 d .
H4B H 0.7509 1.1976 0.3668 0.030 Uiso 1 1 calc R
B5 B 0.5981(3) 1.0621(2) 0.3238(2) 0.0212(6) Uani 1 1 d .
H5B H 0.5782 1.0602 0.3915 0.025 Uiso 1 1 calc R
B6 B 0.4879(3) 1.0452(2) 0.2108(2) 0.0193(6) Uani 1 1 d .
H6B H 0.3957 1.0322 0.2042 0.023 Uiso 1 1 calc R
B8 B 0.5525(3) 0.9893(2) 0.1345(2) 0.0187(6) Uani 1 1 d .
H8B H 0.5036 0.9382 0.0756 0.022 Uiso 1 1 calc R
B9 B 0.5964(2) 0.9549(2) 0.2559(2) 0.0157(5) Uani 1 1 d .
B10 B 0.7303(3) 1.0156(3) 0.3178(2) 0.0222(6) Uani 1 1 d .
H10B H 0.7976 0.9817 0.3809 0.027 Uiso 1 1 calc R
B11 B 0.7672(3) 1.0884(3) 0.2331(2) 0.0236(6) Uani 1 1 d .
H11B H 0.8590 1.1024 0.2391 0.028 Uiso 1 1 calc R
B12 B 0.7019(3) 0.9710(2) 0.2001(2) 0.0208(6) Uani 1 1 d .
H12B H 0.7512 0.9079 0.1845 0.025 Uiso 1 1 calc R

loop_
_atom_site_aniso_label
_atom_site_aniso_U_11
_atom_site_aniso_U_22
_atom_site_aniso_U_33
_atom_site_aniso_U_23
_atom_site_aniso_U_13
_atom_site_aniso_U_12
Pt1 0.01491(5) 0.01352(5) 0.01313(5) -0.00077(4) 0.00541(3) -0.00150(4)
S1 0.0153(3) 0.0145(3) 0.0188(3) -0.0001(2) 0.0086(2) 0.0004(2)
Cl1 0.0332(3) 0.0285(4) 0.0157(3) -0.0041(3) 0.0110(3) -0.0133(3)
Cl2 0.0166(3) 0.0252(3) 0.0199(3) -0.0019(3) 0.0039(2) -0.0038(3)
P1 0.0128(3) 0.0144(3) 0.0136(3) -0.0003(2) 0.0052(2) -0.0001(2)
C1 0.0284(13) 0.0160(13) 0.0252(14) 0.0000(11) 0.0159(11) 0.0003(11)
C7 0.0203(11) 0.0197(13) 0.0200(12) -0.0002(10) 0.0111(10) 0.0001(11)
C8 0.0137(10) 0.0215(13) 0.0190(12) 0.0054(11) 0.0028(9) 0.0001(10)
C9 0.0188(11) 0.0181(13) 0.0145(11) -0.0008(10) 0.0054(9) -0.0036(10)
C10 0.0190(11) 0.0163(12) 0.0156(11) -0.0016(10) 0.0079(9) 0.0022(10)
C11 0.0299(14) 0.0197(14) 0.0272(14) 0.0060(11) 0.0174(12) 0.0017(12)
C12 0.0384(16) 0.0187(14) 0.0331(16) 0.0063(12) 0.0198(14) 0.0103(13)
C13 0.0258(13) 0.0247(15) 0.0275(15) -0.0008(12) 0.0125(11) 0.0089(12)
C14 0.0185(12) 0.0271(15) 0.0302(15) -0.0008(12) 0.0123(11) 0.0005(11)
C15 0.0176(11) 0.0181(13) 0.0285(14) 0.0010(11) 0.0099(10) -0.0007(11)
C16 0.0145(10) 0.0160(12) 0.0209(12) 0.0026(10) 0.0081(9) 0.0019(10)
C17 0.0205(12) 0.0186(13) 0.0246(14) 0.0007(11) 0.0062(10) -0.0003(11)
C18 0.0205(12) 0.0165(14) 0.0413(17) -0.0005(12) 0.0107(12) 0.0002(11)
C19 0.0215(13) 0.0213(14) 0.0423(18) 0.0120(13) 0.0196(13) 0.0044(12)
C20 0.0262(13) 0.0260(15) 0.0295(15) 0.0088(12) 0.0171(12) 0.0048(12)
C21 0.0191(11) 0.0210(14) 0.0228(13) 0.0002(11) 0.0109(10) 0.0008(11)
B2 0.0187(13) 0.0184(15) 0.0223(14) 0.0000(12) 0.0079(11) -0.0009(12)
B3 0.0222(13) 0.0196(15) 0.0205(14) -0.0002(12) 0.0097(11) -0.0050(12)
B4 0.0317(16) 0.0236(16) 0.0184(14) -0.0013(13) 0.0075(12) -0.0094(14)
B5 0.0307(15) 0.0175(15) 0.0195(14) -0.0020(12) 0.0136(12) -0.0029(13)
B6 0.0175(12) 0.0176(15) 0.0260(15) 0.0002(12) 0.0116(11) -0.0002(11)
B8 0.0213(13) 0.0187(15) 0.0167(13) 0.0001(11) 0.0073(11) -0.0031(12)
B9 0.0158(12) 0.0171(14) 0.0169(13) -0.0009(11) 0.0092(10) -0.0012(11)
B10 0.0200(13) 0.0239(16) 0.0214(15) 0.0023(12) 0.0052(11) -0.0048(13)
B11 0.0180(13) 0.0247(17) 0.0294(16) 0.0065(13) 0.0097(12) -0.0010(13)
B12 0.0195(13) 0.0210(16) 0.0275(16) 0.0043(13) 0.0152(12) 0.0019(12)

loop_
_atom_type_symbol
_atom_type_description
_atom_type_scat_dispersion_real
_atom_type_scat_dispersion_imag
_atom_type_scat_source
C C 0.0033 0.0016 'International Tables Vol C Tables 4.2.6.8 and 6.1.1.4'
H H 0.0000 0.0000 'International Tables Vol C Tables 4.2.6.8 and 6.1.1.4'
P P 0.1023 0.0942 'International Tables Vol C Tables 4.2.6.8 and 6.1.1.4'
S S 0.1246 0.1234 'International Tables Vol C Tables 4.2.6.8 and 6.1.1.4'
Cl Cl 0.1484 0.1585 'International Tables Vol C Tables 4.2.6.8 and 6.1.1.4'
Pt Pt -1.7033 8.3905 'International Tables Vol C Tables 4.2.6.8 and 6.1.1.4'
B B 0.0013 0.0007 'International Tables Vol C Tables 4.2.6.8 and 6.1.1.4'

loop_
_geom_angle_atom_site_label_1
_geom_angle_atom_site_label_2
_geom_angle_atom_site_label_3
_geom_angle
P1 Pt1 S1 88.87(2)
P1 Pt1 Cl2 89.77(2)
S1 Pt1 Cl2 176.82(2)
P1 Pt1 Cl1 178.81(3)
S1 Pt1 Cl1 90.63(2)
Cl2 Pt1 Cl1 90.68(2)
C8 S1 B9 103.57(13)
C8 S1 Pt1 104.63(8)
B9 S1 Pt1 111.27(9)
C10 P1 C16 106.29(11)
C10 P1 C9 106.25(12)
C16 P1 C9 107.06(12)
C10 P1 Pt1 115.19(8)
C16 P1 Pt1 115.02(9)
C9 P1 Pt1 106.43(8)
B2 C1 B3 63.58(17)
B2 C1 B6 62.69(18)
B3 C1 B6 115.3(2)
B2 C1 B5 114.3(2)
B3 C1 B5 113.8(2)
B6 C1 B5 62.67(18)
B2 C1 B4 114.7(2)
B3 C1 B4 61.92(18)
B6 C1 B4 114.8(2)
B5 C1 B4 62.51(18)
B2 C1 H1B 117.5
B3 C1 H1B 117.7
B6 C1 H1B 117.3
B5 C1 H1B 118.3
B4 C1 H1B 118.0
B2 C7 B3 63.62(17)
B2 C7 B8 62.39(17)
B3 C7 B8 115.3(2)
B2 C7 B12 115.0(2)
B3 C7 B12 114.8(2)
B8 C7 B12 63.10(17)
B2 C7 B11 115.5(2)
B3 C7 B11 62.54(18)
B8 C7 B11 115.4(2)
B12 C7 B11 62.89(18)
B2 C7 H7B 117.3
B3 C7 H7B 117.4
B8 C7 H7B 117.4
B12 C7 H7B 117.6
B11 C7 H7B 117.3
C9 C8 S1 112.18(17)
C9 C8 H8C 109.2
S1 C8 H8C 109.2
C9 C8 H8D 109.2
S1 C8 H8D 109.2
H8C C8 H8D 107.9
C8 C9 P1 109.20(18)
C8 C9 H9A 109.8
P1 C9 H9A 109.8
C8 C9 H9B 109.8
P1 C9 H9B 109.8
H9A C9 H9B 108.3
C15 C10 C11 119.6(2)
C15 C10 P1 121.6(2)
C11 C10 P1 118.79(19)
C12 C11 C10 119.9(3)
C12 C11 H11 120.1
C10 C11 H11 120.1
C11 C12 C13 120.4(3)
C11 C12 H12 119.8
C13 C12 H12 119.8
C14 C13 C12 119.8(3)
C14 C13 H13 120.1
C12 C13 H13 120.1
C13 C14 C15 120.2(3)
C13 C14 H14 119.9
C15 C14 H14 119.9
C10 C15 C14 120.2(3)
C10 C15 H15 119.9
C14 C15 H15 119.9
C17 C16 C21 119.5(3)
C17 C16 P1 120.4(2)
C21 C16 P1 120.1(2)
C16 C17 C18 120.3(3)
C16 C17 H17 119.9
C18 C17 H17 119.9
C19 C18 C17 119.6(3)
C19 C18 H18 120.2
C17 C18 H18 120.2
C18 C19 C20 120.5(3)
C18 C19 H19 119.8
C20 C19 H19 119.8
C19 C20 C21 120.3(3)
C19 C20 H20 119.9
C21 C20 H20 119.9
C20 C21 C16 119.9(3)
C20 C21 H21 120.1
C16 C21 H21 120.1
C1 B2 C7 101.0(2)
C1 B2 B8 105.2(2)
C7 B2 B8 59.11(17)
C1 B2 B6 59.19(17)
C7 B2 B6 105.1(2)
B8 B2 B6 60.19(17)
C1 B2 B3 58.41(16)
C7 B2 B3 58.26(17)
B8 B2 B3 108.1(2)
B6 B2 B3 108.2(2)
C1 B2 H2B 125.4
C7 B2 H2B 125.5
B8 B2 H2B 121.7
B6 B2 H2B 121.7
B3 B2 H2B 121.4
C7 B3 C1 100.6(2)
C7 B3 B4 105.0(2)
C1 B3 B4 59.59(18)
C7 B3 B11 59.11(18)
C1 B3 B11 105.5(2)
B4 B3 B11 60.30(19)
C7 B3 B2 58.12(16)
C1 B3 B2 58.01(16)
B4 B3 B2 108.2(2)
B11 B3 B2 108.2(2)
C7 B3 H3B 125.8
C1 B3 H3B 125.4
B4 B3 H3B 121.5
B11 B3 H3B 121.5
B2 B3 H3B 121.6
C1 B4 B3 58.49(17)
C1 B4 B11 104.5(2)
B3 B4 B11 60.11(18)
C1 B4 B5 58.68(17)
B3 B4 B5 107.8(2)
B11 B4 B5 107.8(2)
C1 B4 B10 104.5(2)
B3 B4 B10 108.1(2)
B11 B4 B10 60.14(19)
B5 B4 B10 59.70(18)
C1 B4 H4B 124.9
B3 B4 H4B 121.5
B11 B4 H4B 122.3
B5 B4 H4B 121.7
B10 B4 H4B 122.4
C1 B5 B9 104.3(2)
C1 B5 B10 105.1(2)
B9 B5 B10 60.67(17)
C1 B5 B4 58.81(18)
B9 B5 B4 108.6(2)
B10 B5 B4 60.35(19)
C1 B5 B6 58.51(17)
B9 B5 B6 59.75(17)
B10 B5 B6 108.7(2)
B4 B5 B6 108.3(2)
C1 B5 H5B 125.0
B9 B5 H5B 122.3
B10 B5 H5B 121.7
B4 B5 H5B 121.1
B6 B5 H5B 121.4
C1 B6 B8 104.0(2)
C1 B6 B2 58.12(16)
B8 B6 B2 59.60(17)
C1 B6 B9 104.6(2)
B8 B6 B9 59.99(16)
B2 B6 B9 107.61(19)
C1 B6 B5 58.82(17)
B8 B6 B5 107.5(2)
B2 B6 B5 107.4(2)
B9 B6 B5 59.83(17)
C1 B6 H6B 125.0
B8 B6 H6B 122.8
B2 B6 H6B 122.0
B9 B6 H6B 122.4
B5 B6 H6B 121.7
C7 B8 B2 58.50(16)
C7 B8 B6 104.6(2)
B2 B8 B6 60.20(17)
C7 B8 B9 104.5(2)
B2 B8 B9 108.1(2)
B6 B8 B9 60.02(17)
C7 B8 B12 58.45(16)
B2 B8 B12 107.9(2)
B6 B8 B12 108.3(2)
B9 B8 B12 60.22(16)
C7 B8 H8B 125.1
B2 B8 H8B 121.5
B6 B8 H8B 122.2
B9 B8 H8B 122.3
B12 B8 H8B 121.4
B8 B9 B6 59.99(17)
B8 B9 B5 108.0(2)
B6 B9 B5 60.42(18)
B8 B9 B12 60.25(16)
B6 B9 B12 108.3(2)
B5 B9 B12 107.4(2)
B8 B9 B10 108.1(2)
B6 B9 B10 108.6(2)
B5 B9 B10 59.82(18)
B12 B9 B10 59.63(17)
B8 B9 S1 118.13(19)
B6 B9 S1 125.35(18)
B5 B9 S1 127.87(18)
B12 B9 S1 115.62(19)
B10 B9 S1 120.89(19)
B5 B10 B12 107.3(2)
B5 B10 B11 107.4(2)
B12 B10 B11 59.99(18)
B5 B10 B4 59.96(18)
B12 B10 B4 107.3(2)
B11 B10 B4 59.41(18)
B5 B10 B9 59.51(17)
B12 B10 B9 59.90(16)
B11 B10 B9 107.7(2)
B4 B10 B9 107.3(2)
B5 B10 H10B 122.1
B12 B10 H10B 122.0
B11 B10 H10B 122.0
B4 B10 H10B 122.2
B9 B10 H10B 122.0
C7 B11 B3 58.35(17)
C7 B11 B4 103.9(2)
B3 B11 B4 59.60(18)
C7 B11 B12 58.40(17)
B3 B11 B12 107.6(2)
B4 B11 B12 108.0(2)
C7 B11 B10 104.1(2)
B3 B11 B10 108.0(2)
B4 B11 B10 60.44(18)
B12 B11 B10 59.83(18)
C7 B11 H11B 125.4
B3 B11 H11B 121.7
B4 B11 H11B 122.5
B12 B11 H11B 121.6
B10 B11 H11B 122.3
C7 B12 B10 104.6(2)
C7 B12 B11 58.70(17)
B10 B12 B11 60.18(18)
C7 B12 B9 104.0(2)
B10 B12 B9 60.47(16)
B11 B12 B9 108.3(2)
C7 B12 B8 58.45(16)
B10 B12 B8 108.2(2)
B11 B12 B8 108.1(2)
B9 B12 B8 59.53(16)
C7 B12 H12B 125.2
B10 B12 H12B 122.0
B11 B12 H12B 121.2
B9 B12 H12B 122.5
B8 B12 H12B 121.6

loop_
_geom_bond_atom_site_label_1
_geom_bond_atom_site_label_2
_geom_bond_distance
Pt1 P1 2.2099(6)
Pt1 S1 2.2739(6)
Pt1 Cl2 2.3263(6)
Pt1 Cl1 2.3680(6)
S1 C8 1.835(3)
S1 B9 1.886(3)
P1 C10 1.809(2)
P1 C16 1.812(3)
P1 C9 1.834(3)
C1 B2 1.691(4)
C1 B3 1.698(4)
C1 B6 1.710(4)
C1 B5 1.716(4)
C1 B4 1.718(5)
C1 H1B 1.1200
C7 B2 1.692(4)
C7 B3 1.695(4)
C7 B8 1.703(4)
C7 B12 1.703(4)
C7 B11 1.709(4)
C7 H7B 1.1200
C8 C9 1.517(3)
C8 H8C 0.9900
C8 H8D 0.9900
C9 H9A 0.9900
C9 H9B 0.9900
C10 C15 1.387(3)
C10 C11 1.398(4)
C11 C12 1.387(4)
C11 H11 0.9500
C12 C13 1.390(4)
C12 H12 0.9500
C13 C14 1.382(4)
C13 H13 0.9500
C14 C15 1.395(4)
C14 H14 0.9500
C15 H15 0.9500
C16 C17 1.384(4)
C16 C21 1.398(4)
C17 C18 1.404(4)
C17 H17 0.9500
C18 C19 1.374(4)
C18 H18 0.9500
C19 C20 1.384(4)
C19 H19 0.9500
C20 C21 1.387(4)
C20 H20 0.9500
C21 H21 0.9500
B2 B8 1.759(4)
B2 B6 1.769(4)
B2 B3 1.785(4)
B2 H2B 1.1200
B3 B4 1.758(4)
B3 B11 1.767(5)
B3 H3B 1.1200
B4 B11 1.770(5)
B4 B5 1.782(4)
B4 B10 1.789(5)
B4 H4B 1.1200
B5 B9 1.771(4)
B5 B10 1.777(4)
B5 B6 1.782(5)
B5 H5B 1.1200
B6 B8 1.769(4)
B6 B9 1.770(4)
B6 H6B 1.1200
B8 B9 1.769(4)
B8 B12 1.782(4)
B8 H8B 1.1200
B9 B12 1.782(4)
B9 B10 1.792(4)
B10 B12 1.777(5)
B10 B11 1.783(4)
B10 H10B 1.1200
B11 B12 1.780(5)
B11 H11B 1.1200
B12 H12B 1.1200

loop_
_geom_torsion_atom_site_label_1
_geom_torsion_atom_site_label_2
_geom_torsion_atom_site_label_3
_geom_torsion_atom_site_label_4
_geom_torsion
P1 Pt1 S1 C8 6.26(10)
Cl2 Pt1 S1 C8 -58.4(4)
Cl1 Pt1 S1 C8 -172.67(10)
P1 Pt1 S1 B9 -104.95(9)
Cl2 Pt1 S1 B9 -169.6(4)
Cl1 Pt1 S1 B9 76.13(9)
S1 Pt1 P1 C10 133.28(10)
Cl2 Pt1 P1 C10 -49.59(10)
Cl1 Pt1 P1 C10 -161.7(11)
S1 Pt1 P1 C16 -102.55(9)
Cl2 Pt1 P1 C16 74.58(9)
Cl1 Pt1 P1 C16 -37.6(12)
S1 Pt1 P1 C9 15.82(9)
Cl2 Pt1 P1 C9 -167.05(9)
Cl1 Pt1 P1 C9 80.8(12)
B9 S1 C8 C9 83.4(2)
Pt1 S1 C8 C9 -33.3(2)
S1 C8 C9 P1 48.0(2)
C10 P1 C9 C8 -163.35(18)
C16 P1 C9 C8 83.37(19)
Pt1 P1 C9 C8 -40.11(19)
C16 P1 C10 C15 -12.0(3)
C9 P1 C10 C15 -125.8(2)
Pt1 P1 C10 C15 116.6(2)
C16 P1 C10 C11 171.1(2)
C9 P1 C10 C11 57.3(2)
Pt1 P1 C10 C11 -60.3(2)
C15 C10 C11 C12 0.2(4)
P1 C10 C11 C12 177.2(2)
C10 C11 C12 C13 -0.7(5)
C11 C12 C13 C14 1.1(5)
C12 C13 C14 C15 -1.0(4)
C11 C10 C15 C14 -0.1(4)
P1 C10 C15 C14 -177.0(2)
C13 C14 C15 C10 0.5(4)
C10 P1 C16 C17 106.8(2)
C9 P1 C16 C17 -140.0(2)
Pt1 P1 C16 C17 -21.9(2)
C10 P1 C16 C21 -71.2(2)
C9 P1 C16 C21 42.1(2)
Pt1 P1 C16 C21 160.07(17)
C21 C16 C17 C18 1.3(4)
P1 C16 C17 C18 -176.7(2)
C16 C17 C18 C19 -1.4(4)
C17 C18 C19 C20 0.2(4)
C18 C19 C20 C21 1.2(4)
C19 C20 C21 C16 -1.3(4)
C17 C16 C21 C20 0.1(4)
P1 C16 C21 C20 178.12(19)
B3 C1 B2 C7 41.5(2)
B6 C1 B2 C7 -101.1(2)
B5 C1 B2 C7 -64.2(3)
B4 C1 B2 C7 5.3(3)
B3 C1 B2 B8 102.2(2)
B6 C1 B2 B8 -40.34(19)
B5 C1 B2 B8 -3.5(3)
B4 C1 B2 B8 66.1(3)
B3 C1 B2 B6 142.6(2)
B5 C1 B2 B6 36.9(2)
B4 C1 B2 B6 106.4(2)
B6 C1 B2 B3 -142.6(2)
B5 C1 B2 B3 -105.7(2)
B4 C1 B2 B3 -36.1(2)
B3 C7 B2 C1 -41.58(19)
B8 C7 B2 C1 101.3(2)
B12 C7 B2 C1 65.0(3)
B11 C7 B2 C1 -5.4(3)
B3 C7 B2 B8 -142.8(2)
B12 C7 B2 B8 -36.2(2)
B11 C7 B2 B8 -106.7(2)
B3 C7 B2 B6 -102.4(2)
B8 C7 B2 B6 40.5(2)
B12 C7 B2 B6 4.2(3)
B11 C7 B2 B6 -66.2(3)
B8 C7 B2 B3 142.8(2)
B12 C7 B2 B3 106.6(2)
B11 C7 B2 B3 36.2(2)
B2 C7 B3 C1 41.29(19)
B8 C7 B3 C1 5.0(3)
B12 C7 B3 C1 -65.6(3)
B11 C7 B3 C1 -101.8(2)
B2 C7 B3 B4 102.4(2)
B8 C7 B3 B4 66.1(3)
B12 C7 B3 B4 -4.4(3)
B11 C7 B3 B4 -40.7(2)
B2 C7 B3 B11 143.1(2)
B8 C7 B3 B11 106.8(2)
B12 C7 B3 B11 36.3(2)
B8 C7 B3 B2 -36.3(2)
B12 C7 B3 B2 -106.8(2)
B11 C7 B3 B2 -143.1(2)
B2 C1 B3 C7 -41.35(19)
B6 C1 B3 C7 -4.7(3)
B5 C1 B3 C7 65.1(3)
B4 C1 B3 C7 101.3(2)
B2 C1 B3 B4 -142.6(2)
B6 C1 B3 B4 -105.9(3)
B5 C1 B3 B4 -36.2(2)
B2 C1 B3 B11 -102.0(2)
B6 C1 B3 B11 -65.3(3)
B5 C1 B3 B11 4.4(3)
B4 C1 B3 B11 40.6(2)
B6 C1 B3 B2 36.7(2)
B5 C1 B3 B2 106.4(2)
B4 C1 B3 B2 142.6(2)
C1 B2 B3 C7 130.1(2)
B8 B2 B3 C7 33.06(19)
B6 B2 B3 C7 96.8(2)
C7 B2 B3 C1 -130.1(2)
B8 B2 B3 C1 -97.1(2)
B6 B2 B3 C1 -33.3(2)
C1 B2 B3 B4 33.5(2)
C7 B2 B3 B4 -96.7(2)
B8 B2 B3 B4 -63.6(3)
B6 B2 B3 B4 0.1(3)
C1 B2 B3 B11 97.3(2)
C7 B2 B3 B11 -32.8(2)
B8 B2 B3 B11 0.2(3)
B6 B2 B3 B11 64.0(3)
B2 C1 B4 B3 36.8(2)
B6 C1 B4 B3 106.7(2)
B5 C1 B4 B3 142.5(2)
B2 C1 B4 B11 -3.5(3)
B3 C1 B4 B11 -40.3(2)
B6 C1 B4 B11 66.4(3)
B5 C1 B4 B11 102.2(2)
B2 C1 B4 B5 -105.7(2)
B3 C1 B4 B5 -142.5(2)
B6 C1 B4 B5 -35.8(2)
B2 C1 B4 B10 -65.8(3)
B3 C1 B4 B10 -102.6(2)
B6 C1 B4 B10 4.1(3)
B5 C1 B4 B10 39.9(2)
C7 B3 B4 C1 -93.7(2)
B11 B3 B4 C1 -133.8(2)
B2 B3 B4 C1 -32.8(2)
C7 B3 B4 B11 40.1(2)
C1 B3 B4 B11 133.8(2)
B2 B3 B4 B11 101.0(2)
C7 B3 B4 B5 -60.6(3)
C1 B3 B4 B5 33.1(2)
B11 B3 B4 B5 -100.7(2)
B2 B3 B4 B5 0.3(3)
C7 B3 B4 B10 2.5(3)
C1 B3 B4 B10 96.2(2)
B11 B3 B4 B10 -37.6(2)
B2 B3 B4 B10 63.4(3)
B2 C1 B5 B9 3.1(3)
B3 C1 B5 B9 -67.3(3)
B6 C1 B5 B9 40.01(18)
B4 C1 B5 B9 -103.3(2)
B2 C1 B5 B10 66.1(3)
B3 C1 B5 B10 -4.4(3)
B6 C1 B5 B10 103.0(2)
B4 C1 B5 B10 -40.3(2)
B2 C1 B5 B4 106.4(2)
B3 C1 B5 B4 35.9(2)
B6 C1 B5 B4 143.3(2)
B2 C1 B5 B6 -36.9(2)
B3 C1 B5 B6 -107.3(2)
B4 C1 B5 B6 -143.3(2)
B3 B4 B5 C1 -33.0(2)
B11 B4 B5 C1 -96.5(2)
B10 B4 B5 C1 -134.0(2)
C1 B4 B5 B9 95.8(2)
B3 B4 B5 B9 62.8(3)
B11 B4 B5 B9 -0.7(3)
B10 B4 B5 B9 -38.2(2)
C1 B4 B5 B10 134.0(2)
B3 B4 B5 B10 101.0(3)
B11 B4 B5 B10 37.5(2)
C1 B4 B5 B6 32.5(2)
B3 B4 B5 B6 -0.6(3)
B11 B4 B5 B6 -64.0(3)
B10 B4 B5 B6 -101.5(2)
B2 C1 B6 B8 39.8(2)
B3 C1 B6 B8 2.7(3)
B5 C1 B6 B8 -102.2(2)
B4 C1 B6 B8 -66.5(3)
B3 C1 B6 B2 -37.0(2)
B5 C1 B6 B2 -142.0(2)
B4 C1 B6 B2 -106.2(2)
B2 C1 B6 B9 101.9(2)
B3 C1 B6 B9 64.9(3)
B5 C1 B6 B9 -40.11(19)
B4 C1 B6 B9 -4.4(3)
B2 C1 B6 B5 142.0(2)
B3 C1 B6 B5 105.0(2)
B4 C1 B6 B5 35.8(2)
C7 B2 B6 C1 94.0(2)
B8 B2 B6 C1 134.0(2)
B3 B2 B6 C1 33.0(2)
C1 B2 B6 B8 -134.0(2)
C7 B2 B6 B8 -39.93(19)
B3 B2 B6 B8 -100.9(2)
C1 B2 B6 B9 -96.6(2)
C7 B2 B6 B9 -2.5(3)
B8 B2 B6 B9 37.4(2)
B3 B2 B6 B9 -63.5(3)
C1 B2 B6 B5 -33.5(2)
C7 B2 B6 B5 60.5(3)
B8 B2 B6 B5 100.4(2)
B3 B2 B6 B5 -0.5(3)
B9 B5 B6 C1 -133.9(2)
B10 B5 B6 C1 -96.6(2)
B4 B5 B6 C1 -32.6(2)
C1 B5 B6 B8 96.0(2)
B9 B5 B6 B8 -37.84(19)
B10 B5 B6 B8 -0.6(3)
B4 B5 B6 B8 63.4(3)
C1 B5 B6 B2 33.22(19)
B9 B5 B6 B2 -100.6(2)
B10 B5 B6 B2 -63.4(3)
B4 B5 B6 B2 0.6(3)
C1 B5 B6 B9 133.9(2)
B10 B5 B6 B9 37.3(2)
B4 B5 B6 B9 101.3(2)
B3 C7 B8 B2 36.8(2)
B12 C7 B8 B2 143.1(2)
B11 C7 B8 B2 106.9(2)
B2 C7 B8 B6 -40.4(2)
B3 C7 B8 B6 -3.6(3)
B12 C7 B8 B6 102.7(2)
B11 C7 B8 B6 66.5(3)
B2 C7 B8 B9 -102.6(2)
B3 C7 B8 B9 -65.8(3)
B12 C7 B8 B9 40.48(19)
B11 C7 B8 B9 4.3(3)
B2 C7 B8 B12 -143.1(2)
B3 C7 B8 B12 -106.3(2)
B11 C7 B8 B12 -36.2(2)
C1 B2 B8 C7 -93.9(2)
B6 B2 B8 C7 -133.8(2)
B3 B2 B8 C7 -32.73(19)
C1 B2 B8 B6 39.85(19)
C7 B2 B8 B6 133.8(2)
B3 B2 B8 B6 101.0(2)
C1 B2 B8 B9 2.3(3)
C7 B2 B8 B9 96.2(2)
B6 B2 B8 B9 -37.53(19)
B3 B2 B8 B9 63.5(2)
C1 B2 B8 B12 -61.4(2)
C7 B2 B8 B12 32.55(19)
B6 B2 B8 B12 -101.2(2)
B3 B2 B8 B12 -0.2(3)
C1 B6 B8 C7 0.5(3)
B2 B6 B8 C7 39.53(19)
B9 B6 B8 C7 -98.5(2)
B5 B6 B8 C7 -60.8(3)
C1 B6 B8 B2 -39.04(19)
B9 B6 B8 B2 -138.1(2)
B5 B6 B8 B2 -100.3(2)
C1 B6 B8 B9 99.0(2)
B2 B6 B8 B9 138.1(2)
B5 B6 B8 B9 37.8(2)
C1 B6 B8 B12 61.6(3)
B2 B6 B8 B12 100.6(2)
B9 B6 B8 B12 -37.4(2)
B5 B6 B8 B12 0.3(3)
C7 B8 B9 B6 98.7(2)
B2 B8 B9 B6 37.61(19)
B12 B8 B9 B6 138.3(2)
C7 B8 B9 B5 60.6(2)
B2 B8 B9 B5 -0.5(3)
B6 B8 B9 B5 -38.1(2)
B12 B8 B9 B5 100.2(2)
C7 B8 B9 B12 -39.60(19)
B2 B8 B9 B12 -100.7(2)
B6 B8 B9 B12 -138.3(2)
C7 B8 B9 B10 -2.7(3)
B2 B8 B9 B10 -63.8(3)
B6 B8 B9 B10 -101.4(2)
B12 B8 B9 B10 36.9(2)
C7 B8 B9 S1 -144.62(18)
B2 B8 B9 S1 154.28(18)
B6 B8 B9 S1 116.7(2)
B12 B8 B9 S1 -105.0(2)
C1 B6 B9 B8 -97.9(2)
B2 B6 B9 B8 -37.2(2)
B5 B6 B9 B8 -137.5(2)
C1 B6 B9 B5 39.61(18)
B8 B6 B9 B5 137.5(2)
B2 B6 B9 B5 100.3(2)
C1 B6 B9 B12 -60.4(3)
B8 B6 B9 B12 37.4(2)
B2 B6 B9 B12 0.2(3)
B5 B6 B9 B12 -100.1(2)
C1 B6 B9 B10 2.8(2)
B8 B6 B9 B10 100.6(2)
B2 B6 B9 B10 63.4(3)
B5 B6 B9 B10 -36.85(19)
C1 B6 B9 S1 157.17(19)
B8 B6 B9 S1 -104.9(2)
B2 B6 B9 S1 -142.2(2)
B5 B6 B9 S1 117.6(2)
C1 B5 B9 B8 -1.4(3)
B10 B5 B9 B8 -100.9(2)
B4 B5 B9 B8 -62.9(3)
B6 B5 B9 B8 37.95(19)
C1 B5 B9 B6 -39.39(19)
B10 B5 B9 B6 -138.9(2)
B4 B5 B9 B6 -100.8(2)
C1 B5 B9 B12 62.1(3)
B10 B5 B9 B12 -37.4(2)
B4 B5 B9 B12 0.7(3)
B6 B5 B9 B12 101.5(2)
C1 B5 B9 B10 99.5(2)
B4 B5 B9 B10 38.0(2)
B6 B5 B9 B10 138.9(2)
C1 B5 B9 S1 -153.1(2)
B10 B5 B9 S1 107.5(2)
B4 B5 B9 S1 145.5(2)
B6 B5 B9 S1 -113.7(2)
C8 S1 B9 B8 -172.95(18)
Pt1 S1 B9 B8 -61.07(19)
C8 S1 B9 B6 -101.4(2)
Pt1 S1 B9 B6 10.5(2)
C8 S1 B9 B5 -23.8(3)
Pt1 S1 B9 B5 88.1(2)
C8 S1 B9 B12 118.6(2)
Pt1 S1 B9 B12 -129.49(17)
C8 S1 B9 B10 50.1(2)
Pt1 S1 B9 B10 162.01(17)
C1 B5 B10 B12 -60.7(3)
B9 B5 B10 B12 37.5(2)
B4 B5 B10 B12 -100.3(2)
B6 B5 B10 B12 0.6(3)
C1 B5 B10 B11 2.5(3)
B9 B5 B10 B11 100.7(2)
B4 B5 B10 B11 -37.1(2)
B6 B5 B10 B11 63.8(3)
C1 B5 B10 B4 39.6(2)
B9 B5 B10 B4 137.8(2)
B6 B5 B10 B4 100.9(2)
C1 B5 B10 B9 -98.2(2)
B4 B5 B10 B9 -137.8(2)
B6 B5 B10 B9 -36.9(2)
C1 B4 B10 B5 -39.4(2)
B3 B4 B10 B5 -100.5(2)
B11 B4 B10 B5 -138.0(2)
C1 B4 B10 B12 61.0(3)
B3 B4 B10 B12 0.0(3)
B11 B4 B10 B12 -37.6(2)
B5 B4 B10 B12 100.4(2)
C1 B4 B10 B11 98.7(2)
B3 B4 B10 B11 37.6(2)
B5 B4 B10 B11 138.0(2)
C1 B4 B10 B9 -2.0(3)
B3 B4 B10 B9 -63.1(3)
B11 B4 B10 B9 -100.7(2)
B5 B4 B10 B9 37.37(19)
B8 B9 B10 B5 100.7(2)
B6 B9 B10 B5 37.11(19)
B12 B9 B10 B5 137.8(2)
S1 B9 B10 B5 -118.7(2)
B8 B9 B10 B12 -37.2(2)
B6 B9 B10 B12 -100.7(2)
B5 B9 B10 B12 -137.8(2)
S1 B9 B10 B12 103.5(2)
B8 B9 B10 B11 0.5(3)
B6 B9 B10 B11 -63.1(3)
B5 B9 B10 B11 -100.2(2)
B12 B9 B10 B11 37.7(2)
S1 B9 B10 B11 141.2(2)
B8 B9 B10 B4 63.1(3)
B6 B9 B10 B4 -0.5(3)
B5 B9 B10 B4 -37.6(2)
B12 B9 B10 B4 100.3(2)
S1 B9 B10 B4 -156.23(18)
B2 C7 B11 B3 -36.6(2)
B8 C7 B11 B3 -106.6(2)
B12 C7 B11 B3 -142.9(2)
B2 C7 B11 B4 3.6(3)
B3 C7 B11 B4 40.1(2)
B8 C7 B11 B4 -66.5(3)
B12 C7 B11 B4 -102.8(2)
B2 C7 B11 B12 106.3(2)
B3 C7 B11 B12 142.9(2)
B8 C7 B11 B12 36.3(2)
B2 C7 B11 B10 66.1(3)
B3 C7 B11 B10 102.6(2)
B8 C7 B11 B10 -4.0(3)
B12 C7 B11 B10 -40.3(2)
C1 B3 B11 C7 93.3(2)
B4 B3 B11 C7 133.5(2)
B2 B3 B11 C7 32.43(19)
C7 B3 B11 B4 -133.5(2)
C1 B3 B11 B4 -40.2(2)
B2 B3 B11 B4 -101.1(2)
C7 B3 B11 B12 -32.65(19)
C1 B3 B11 B12 60.6(3)
B4 B3 B11 B12 100.9(2)
B2 B3 B11 B12 -0.2(3)
C7 B3 B11 B10 -95.8(2)
C1 B3 B11 B10 -2.6(3)
B4 B3 B11 B10 37.7(2)
B2 B3 B11 B10 -63.4(3)
C1 B4 B11 C7 0.0(3)
B3 B4 B11 C7 -39.5(2)
B5 B4 B11 C7 61.2(3)
B10 B4 B11 C7 98.6(2)
C1 B4 B11 B3 39.5(2)
B5 B4 B11 B3 100.7(2)
B10 B4 B11 B3 138.1(2)
C1 B4 B11 B12 -60.9(3)
B3 B4 B11 B12 -100.3(2)
B5 B4 B11 B12 0.4(3)
B10 B4 B11 B12 37.7(2)
C1 B4 B11 B10 -98.6(2)
B3 B4 B11 B10 -138.1(2)
B5 B4 B11 B10 -37.3(2)
B5 B10 B11 C7 -60.8(3)
B12 B10 B11 C7 39.5(2)
B4 B10 B11 C7 -98.1(2)
B9 B10 B11 C7 1.9(3)
B5 B10 B11 B3 0.0(3)
B12 B10 B11 B3 100.4(2)
B4 B10 B11 B3 -37.3(2)
B9 B10 B11 B3 62.8(3)
B5 B10 B11 B4 37.3(2)
B12 B10 B11 B4 137.7(2)
B9 B10 B11 B4 100.1(2)
B5 B10 B11 B12 -100.3(2)
B4 B10 B11 B12 -137.7(2)
B9 B10 B11 B12 -37.6(2)
B2 C7 B12 B10 -66.7(3)
B3 C7 B12 B10 4.4(3)
B8 C7 B12 B10 -102.6(2)
B11 C7 B12 B10 40.54(19)
B2 C7 B12 B11 -107.2(2)
B3 C7 B12 B11 -36.2(2)
B8 C7 B12 B11 -143.2(2)
B2 C7 B12 B9 -4.1(3)
B3 C7 B12 B9 67.0(3)
B8 C7 B12 B9 -40.02(19)
B11 C7 B12 B9 103.1(2)
B2 C7 B12 B8 36.0(2)
B3 C7 B12 B8 107.0(2)
B11 C7 B12 B8 143.2(2)
B5 B10 B12 C7 60.7(3)
B11 B10 B12 C7 -39.80(19)
B4 B10 B12 C7 -2.4(3)
B9 B10 B12 C7 98.0(2)
B5 B10 B12 B11 100.5(2)
B4 B10 B12 B11 37.4(2)
B9 B10 B12 B11 137.8(2)
B5 B10 B12 B9 -37.3(2)
B11 B10 B12 B9 -137.8(2)
B4 B10 B12 B9 -100.4(2)
B5 B10 B12 B8 -0.4(3)
B11 B10 B12 B8 -100.9(2)
B4 B10 B12 B8 -63.5(3)
B9 B10 B12 B8 36.9(2)
B3 B11 B12 C7 32.62(19)
B4 B11 B12 C7 95.5(2)
B10 B11 B12 C7 133.5(2)
C7 B11 B12 B10 -133.5(2)
B3 B11 B12 B10 -100.9(2)
B4 B11 B12 B10 -38.0(2)
C7 B11 B12 B9 -95.5(2)
B3 B11 B12 B9 -62.9(3)
B4 B11 B12 B9 0.0(3)
B10 B11 B12 B9 38.0(2)
C7 B11 B12 B8 -32.52(19)
B3 B11 B12 B8 0.1(3)
B4 B11 B12 B8 63.0(3)
B10 B11 B12 B8 101.0(2)
B8 B9 B12 C7 39.5(2)
B6 B9 B12 C7 2.2(3)
B5 B9 B12 C7 -61.6(3)
B10 B9 B12 C7 -99.1(2)
S1 B9 B12 C7 148.65(19)
B8 B9 B12 B10 138.6(2)
B6 B9 B12 B10 101.3(2)
B5 B9 B12 B10 37.4(2)
S1 B9 B12 B10 -112.3(2)
B8 B9 B12 B11 100.7(2)
B6 B9 B12 B11 63.4(3)
B5 B9 B12 B11 -0.4(3)
B10 B9 B12 B11 -37.9(2)
S1 B9 B12 B11 -150.15(19)
B6 B9 B12 B8 -37.3(2)
B5 B9 B12 B8 -101.1(2)
B10 B9 B12 B8 -138.6(2)
S1 B9 B12 B8 109.2(2)
B2 B8 B12 C7 -32.57(19)
B6 B8 B12 C7 -96.3(2)
B9 B8 B12 C7 -133.6(2)
C7 B8 B12 B10 96.3(2)
B2 B8 B12 B10 63.7(3)
B6 B8 B12 B10 0.0(3)
B9 B8 B12 B10 -37.3(2)
C7 B8 B12 B11 32.61(19)
B2 B8 B12 B11 0.0(3)
B6 B8 B12 B11 -63.6(3)
B9 B8 B12 B11 -101.0(2)
C7 B8 B12 B9 133.6(2)
B2 B8 B12 B9 101.0(2)
B6 B8 B12 B9 37.3(2)
